data_2204329
loop_
_publ_author_name
'Gao, Shan'
'Zhang, Xian-Fa'
'Huo, Li-Hua'
'Zhao, Hui'

_publ_section_title Tetr-\m-acetato-\k^8^<i>O</i>:<i>O</i>'-bis[(3-hydroxypyridine-\k<i>N</i>)copper(II)]
_journal_issue 10
_journal_name_full 'Acta Crystallographica Section E'
_journal_page_first m1405
_journal_page_last m1407
_journal_paper_doi 10.1107/S1600536804021993
_journal_volume 60
_journal_year 2004
_chemical_formula_iupac '[Cu2 (C2 H3 O2)4 (C5 H5 N O)2]'
_chemical_formula_moiety 'C18 H22 Cu2 N2 O10'
_chemical_formula_sum 'C18 H22 Cu2 N2 O10'
_chemical_formula_weight 553.48
_chemical_name_systematic Tetrakis(\m-acetato-\k~2~O:O')bis[(3-hydroxypyridine-\kN)copper]
_space_group_IT_number 61
_symmetry_cell_setting orthorhombic
_symmetry_space_group_name_Hall '-P 2ac 2ab'
_symmetry_space_group_name_H-M 'P b c a'
_atom_sites_solution_hydrogens geom
_atom_sites_solution_primary direct
_atom_sites_solution_secondary difmap
_cell_angle_alpha 90.00
_cell_angle_beta 90.00
_cell_angle_gamma 90.00
_cell_formula_units_Z 4
_cell_length_a 13.248(3)
_cell_length_b 8.5327(17)
_cell_length_c 19.858(4)
_cell_measurement_reflns_used 15896
_cell_measurement_temperature 293(2)
_cell_measurement_theta_max 27.44
_cell_measurement_theta_min 3.02
_cell_volume 2244.8(8)
_computing_cell_refinement RAPID-AUTO
_computing_data_collection 'RAPID-AUTO (Rigaku Corporation, 1998)'
_computing_data_reduction 'CrystalStructure (Rigaku/MSC & Rigaku Corporation, 2002)'
_computing_molecular_graphics 'ORTEPIII (Burnett & Johnson, 1996)'
_computing_publication_material SHELXL97
_computing_structure_refinement 'SHELXL97 (Sheldrick, 1997)'
_computing_structure_solution 'SHELXS97 (Sheldrick, 1997)'
_diffrn_ambient_temperature 293(2)
_diffrn_detector_area_resol_mean 10
_diffrn_measured_fraction_theta_full 0.999
_diffrn_measured_fraction_theta_max 0.999
_diffrn_measurement_device_type 'Rigaku R-AXIS RAPID'
_diffrn_measurement_method '\w scan'
_diffrn_radiation_monochromator graphite
_diffrn_radiation_source 'fine-focus sealed tube'
_diffrn_radiation_type MoK\a
_diffrn_radiation_wavelength 0.71073
_diffrn_reflns_av_R_equivalents 0.0675
_diffrn_reflns_av_sigmaI/netI 0.0311
_diffrn_reflns_limit_h_max 17
_diffrn_reflns_limit_h_min -17
_diffrn_reflns_limit_k_max 11
_diffrn_reflns_limit_k_min -10
_diffrn_reflns_limit_l_max 25
_diffrn_reflns_limit_l_min -25
_diffrn_reflns_number 19830
_diffrn_reflns_theta_full 27.48
_diffrn_reflns_theta_max 27.48
_diffrn_reflns_theta_min 3.02
_diffrn_standards_decay_% 0
_diffrn_standards_interval_count 0
_diffrn_standards_interval_time 0
_diffrn_standards_number 0
_exptl_absorpt_coefficient_mu 1.950
_exptl_absorpt_correction_T_max 0.718
_exptl_absorpt_correction_T_min 0.514
_exptl_absorpt_correction_type multi-scan
_exptl_absorpt_process_details '(ABSCOR; Higashi, 1995)'
_exptl_crystal_colour green
_exptl_crystal_density_diffrn 1.638
_exptl_crystal_density_method 'not measured'
_exptl_crystal_description prism
_exptl_crystal_F_000 1128
_exptl_crystal_size_max 0.38
_exptl_crystal_size_mid 0.25
_exptl_crystal_size_min 0.17
_refine_diff_density_max 0.454
_refine_diff_density_min -0.270
_refine_ls_extinction_method none
_refine_ls_goodness_of_fit_ref 1.035
_refine_ls_hydrogen_treatment mixed
_refine_ls_matrix_type full
_refine_ls_number_parameters 150
_refine_ls_number_reflns 2566
_refine_ls_number_restraints 1
_refine_ls_restrained_S_all 1.035
_refine_ls_R_factor_all 0.0694
_refine_ls_R_factor_gt 0.0431
_refine_ls_shift/su_max 0.001
_refine_ls_shift/su_mean 0.00
_refine_ls_structure_factor_coef Fsqd
_refine_ls_weighting_details 'calc w=1/[\s^2^(Fo^2^)+(0.0484P)^2^+0.9981P] where P=(Fo^2^+2Fc^2^)/3'
_refine_ls_weighting_scheme calc
_refine_ls_wR_factor_gt 0.0871
_refine_ls_wR_factor_ref 0.0952
_reflns_number_gt 1880
_reflns_number_total 2566
_reflns_threshold_expression I>2\s(I)
_cod_data_source_file dn6158.cif
_cod_data_source_block I
_cod_depositor_comments
;
The following automatic conversions were performed:
'_symmetry_cell_setting' value 'Orthorhombic' changed to 'orthorhombic'
according to '/home/saulius/struct/CIF-dictionaries/cif_core.dic'
dictionary named 'cif_core.dic' version 2.4.1 from 2010-06-29.

Automatic conversion script
Id: cif_fix_enum 1527 2010-12-29 10:47:43Z saulius 

The following automatic conversions were performed:

'_symmetry_cell_setting' value 'Orthorhombic' changed to
'orthorhombic' according to
/home/saulius/struct/CIF-dictionaries/cif_core.dic dictionary named
'cif_core.dic' version 2.4.1 from 2010-06-29.

Automatic conversion script
Id: cif_fix_values 1715 2011-07-08 13:25:40Z adriana 
;
_cod_database_code 2204329
_cod_database_fobs_code 2204329

loop_
_symmetry_equiv_pos_as_xyz
'x, y, z'
'-x+1/2, -y, z+1/2'
'-x, y+1/2, -z+1/2'
'x+1/2, -y+1/2, -z'
'-x, -y, -z'
'x-1/2, y, -z-1/2'
'x, -y-1/2, z-1/2'
'-x-1/2, y-1/2, z'

loop_
_atom_site_label
_atom_site_fract_x
_atom_site_fract_y
_atom_site_fract_z
_atom_site_U_iso_or_equiv
_atom_site_adp_type
_atom_site_calc_flag
_atom_site_refinement_flags
_atom_site_occupancy
_atom_site_type_symbol
Cu1 0.46588(3) 0.57742(4) 0.553482(17) 0.02836(13) Uani d . 1 Cu
O1 0.43930(17) 0.3640(2) 0.59143(11) 0.0364(5) Uani d . 1 O
O2 0.50073(19) 0.2382(3) 0.50239(13) 0.0438(6) Uani d . 1 O
O3 0.60826(17) 0.5622(3) 0.58185(12) 0.0441(5) Uani d . 1 O
O4 0.66597(16) 0.4371(3) 0.49159(11) 0.0443(6) Uani d . 1 O
O5 0.17909(18) 0.8760(4) 0.70393(12) 0.0550(7) Uani d D 1 O
H10 0.150(3) 0.868(5) 0.6661(12) 0.082 Uiso d D 1 H
N1 0.41258(18) 0.7045(3) 0.64076(12) 0.0304(5) Uani d . 1 N
C1 0.4401(3) 0.0869(4) 0.5930(2) 0.0516(10) Uani d . 1 C
H1A 0.3693 0.0645 0.5895 0.077 Uiso calc R 1 H
H1B 0.4589 0.0923 0.6396 0.077 Uiso calc R 1 H
H1C 0.4779 0.0053 0.5712 0.077 Uiso calc R 1 H
C2 0.4621(2) 0.2404(4) 0.55967(17) 0.0340(7) Uani d . 1 C
C3 0.7839(3) 0.5146(5) 0.5741(2) 0.0577(10) Uani d . 1 C
H3A 0.7828 0.5575 0.6188 0.087 Uiso calc R 1 H
H3B 0.8233 0.5810 0.5453 0.087 Uiso calc R 1 H
H3C 0.8131 0.4117 0.5752 0.087 Uiso calc R 1 H
C4 0.6773(2) 0.5045(4) 0.54738(17) 0.0356(7) Uani d . 1 C
C5 0.3159(2) 0.7524(3) 0.64454(15) 0.0331(7) Uani d . 1 C
H5 0.2737 0.7332 0.6080 0.040 Uiso calc R 1 H
C6 0.2763(2) 0.8284(4) 0.69975(16) 0.0364(7) Uani d . 1 C
C7 0.3393(3) 0.8580(5) 0.75372(18) 0.0534(9) Uani d . 1 C
H7 0.3154 0.9089 0.7919 0.064 Uiso calc R 1 H
C8 0.4382(3) 0.8103(5) 0.74950(19) 0.0581(11) Uani d . 1 C
H8 0.4822 0.8295 0.7850 0.070 Uiso calc R 1 H
C9 0.4720(3) 0.7347(4) 0.69304(18) 0.0436(8) Uani d . 1 C
H9 0.5392 0.7032 0.6912 0.052 Uiso calc R 1 H

loop_
_atom_site_aniso_label
_atom_site_aniso_U_11
_atom_site_aniso_U_22
_atom_site_aniso_U_33
_atom_site_aniso_U_12
_atom_site_aniso_U_13
_atom_site_aniso_U_23
Cu1 0.02673(19) 0.02873(19) 0.02960(19) -0.00019(16) 0.00466(15) -0.00100(16)
O1 0.0437(13) 0.0298(10) 0.0356(12) -0.0036(10) 0.0095(10) 0.0019(10)
O2 0.0596(14) 0.0297(11) 0.0421(13) -0.0017(11) 0.0193(11) 0.0013(10)
O3 0.0289(11) 0.0579(15) 0.0455(12) -0.0027(11) -0.0001(11) -0.0075(12)
O4 0.0315(12) 0.0571(14) 0.0444(13) 0.0076(11) -0.0020(10) -0.0074(12)
O5 0.0375(14) 0.0841(19) 0.0433(14) 0.0201(13) -0.0006(11) -0.0128(14)
N1 0.0275(13) 0.0324(13) 0.0314(13) -0.0004(10) 0.0017(11) 0.0009(11)
C1 0.065(2) 0.0292(17) 0.060(2) -0.0001(17) 0.0207(19) 0.0096(17)
C2 0.0320(15) 0.0295(15) 0.0406(18) -0.0017(13) 0.0019(14) 0.0027(14)
C3 0.0276(18) 0.088(3) 0.058(2) -0.0026(19) -0.0021(16) 0.001(2)
C4 0.0277(15) 0.0382(16) 0.0410(17) -0.0040(14) 0.0005(14) 0.0034(15)
C5 0.0304(16) 0.0387(16) 0.0302(15) -0.0043(13) -0.0013(13) -0.0009(13)
C6 0.0331(17) 0.0420(18) 0.0340(15) 0.0043(15) 0.0028(13) -0.0014(15)
C7 0.050(2) 0.077(2) 0.0336(17) 0.011(2) -0.0015(16) -0.0175(19)
C8 0.047(2) 0.086(3) 0.041(2) 0.012(2) -0.0147(17) -0.018(2)
C9 0.0317(16) 0.055(2) 0.0439(19) 0.0088(16) -0.0025(16) -0.0034(17)

loop_
_atom_type_symbol
_atom_type_description
_atom_type_scat_dispersion_real
_atom_type_scat_dispersion_imag
_atom_type_scat_source
C C 0.0033 0.0016 'International Tables Vol C Tables 4.2.6.8 and 6.1.1.4'
H H 0.0000 0.0000 'International Tables Vol C Tables 4.2.6.8 and 6.1.1.4'
N N 0.0061 0.0033 'International Tables Vol C Tables 4.2.6.8 and 6.1.1.4'
O O 0.0106 0.0060 'International Tables Vol C Tables 4.2.6.8 and 6.1.1.4'
Cu Cu 0.3201 1.2651 'International Tables Vol C Tables 4.2.6.8 and 6.1.1.4'

loop_
_geom_angle_atom_site_label_1
_geom_angle_atom_site_label_2
_geom_angle_atom_site_label_3
_geom_angle_site_symmetry_1
_geom_angle_site_symmetry_3
_geom_angle
_geom_angle_publ_flag
O4 Cu1 O3 5_666 . 167.17(9) yes
O4 Cu1 O2 5_666 5_666 89.62(11) yes
O3 Cu1 O2 . 5_666 89.92(11) yes
O4 Cu1 O1 5_666 . 87.58(10) yes
O3 Cu1 O1 . . 90.05(9) yes
O2 Cu1 O1 5_666 . 167.23(9) yes
O4 Cu1 N1 5_666 . 96.10(9) yes
O3 Cu1 N1 . . 96.68(9) yes
O2 Cu1 N1 5_666 . 97.12(9) yes
O1 Cu1 N1 . . 95.56(9) yes
O4 Cu1 Cu1 5_666 5_666 84.67(7) ?
O3 Cu1 Cu1 . 5_666 82.56(7) ?
O2 Cu1 Cu1 5_666 5_666 82.59(7) ?
O1 Cu1 Cu1 . 5_666 84.75(6) ?
N1 Cu1 Cu1 . 5_666 179.18(7) ?
C2 O1 Cu1 . . 121.9(2) ?
C2 O2 Cu1 . 5_666 126.3(2) ?
C4 O3 Cu1 . . 124.9(2) ?
C4 O4 Cu1 . 5_666 122.4(2) ?
C6 O5 H10 . . 111(3) ?
C9 N1 C5 . . 117.5(3) ?
C9 N1 Cu1 . . 122.0(2) ?
C5 N1 Cu1 . . 120.49(19) ?
C2 C1 H1A . . 109.5 ?
C2 C1 H1B . . 109.5 ?
H1A C1 H1B . . 109.5 ?
C2 C1 H1C . . 109.5 ?
H1A C1 H1C . . 109.5 ?
H1B C1 H1C . . 109.5 ?
O2 C2 O1 . . 124.4(3) ?
O2 C2 C1 . . 118.0(3) ?
O1 C2 C1 . . 117.5(3) ?
C4 C3 H3A . . 109.5 ?
C4 C3 H3B . . 109.5 ?
H3A C3 H3B . . 109.5 ?
C4 C3 H3C . . 109.5 ?
H3A C3 H3C . . 109.5 ?
H3B C3 H3C . . 109.5 ?
O3 C4 O4 . . 125.3(3) ?
O3 C4 C3 . . 118.1(3) ?
O4 C4 C3 . . 116.6(3) ?
N1 C5 C6 . . 123.3(3) ?
N1 C5 H5 . . 118.3 ?
C6 C5 H5 . . 118.3 ?
O5 C6 C5 . . 123.5(3) ?
O5 C6 C7 . . 118.2(3) ?
C5 C6 C7 . . 118.3(3) ?
C8 C7 C6 . . 118.3(3) ?
C8 C7 H7 . . 120.9 ?
C6 C7 H7 . . 120.9 ?
C9 C8 C7 . . 120.1(3) ?
C9 C8 H8 . . 119.9 ?
C7 C8 H8 . . 119.9 ?
N1 C9 C8 . . 122.5(3) ?
N1 C9 H9 . . 118.7 ?
C8 C9 H9 . . 118.7 ?

loop_
_geom_bond_atom_site_label_1
_geom_bond_atom_site_label_2
_geom_bond_site_symmetry_2
_geom_bond_distance
_geom_bond_publ_flag
Cu1 Cu1 5_666 2.6598(8) yes
Cu1 O4 5_666 1.967(2) yes
Cu1 O3 . 1.973(2) yes
Cu1 O2 5_666 1.976(2) yes
Cu1 O1 . 2.002(2) yes
Cu1 N1 . 2.163(2) yes
N1 C9 . 1.328(4) ?
N1 C5 . 1.346(4) ?
O1 C2 . 1.265(4) ?
O2 C2 . 1.247(4) ?
O3 C4 . 1.244(4) ?
O4 C4 . 1.257(4) ?
O5 C6 . 1.353(4) ?
O5 H10 . 0.85(3) ?
C1 C2 . 1.496(4) ?
C1 H1A . 0.9600 ?
C1 H1B . 0.9600 ?
C1 H1C . 0.9600 ?
C3 C4 . 1.511(5) ?
C3 H3A . 0.9600 ?
C3 H3B . 0.9600 ?
C3 H3C . 0.9600 ?
C5 C6 . 1.378(4) ?
C5 H5 . 0.9300 ?
C6 C7 . 1.381(5) ?
C7 C8 . 1.374(5) ?
C7 H7 . 0.9300 ?
C8 C9 . 1.369(5) ?
C8 H8 . 0.9300 ?
C9 H9 . 0.9300 ?

loop_
_geom_hbond_atom_site_label_D
_geom_hbond_atom_site_label_H
_geom_hbond_atom_site_label_A
_geom_hbond_site_symmetry_A
_geom_hbond_distance_DH
_geom_hbond_distance_HA
_geom_hbond_distance_DA
_geom_hbond_angle_DHA
_geom_hbond_publ_flag
O5 H10 O1 8_665 0.85(3) 1.90(3) 2.732(3) 168(5) yes
